data_7009191
loop_
_publ_author_name
'Chowdhury, Shubhamoy'
'Patra, Goutam K.'
'Drew, Michael G. B.'
'Chattopadhyay, Nitin'
'Datta, Dipankar'

_publ_section_title
;
 New photoluminescent CuIN4 chromophores. Stabilisation of copper(I) by
 unconjugated diimines
;
_journal_issue 3
_journal_name_full 'Journal of the Chemical Society, Dalton Transactions'
_journal_page_first 235
_journal_paper_doi 10.1039/a909224b
_journal_year 2000
_chemical_formula_sum 'C56 H48 Cl Cu N4 O4'
_chemical_formula_weight 939.97
_chemical_name_systematic
; 
 ? 
;
_space_group_IT_number 14
_symmetry_cell_setting monoclinic
_symmetry_space_group_name_Hall '-P 2ybc'
_symmetry_space_group_name_H-M 'P 1 21/c 1'
_atom_sites_solution_hydrogens geom
_atom_sites_solution_primary direct
_atom_sites_solution_secondary difmap
_audit_creation_method SHELXL-97
_cell_angle_alpha 90.00
_cell_angle_beta 91.579(10)
_cell_angle_gamma 90.00
_cell_formula_units_Z 4
_cell_length_a 15.446(17)
_cell_length_b 13.270(15)
_cell_length_c 23.70(3)
_cell_measurement_reflns_used all
_cell_measurement_temperature 293(2)
_cell_volume 4856(10)
_computing_cell_refinement XDS
_computing_data_collection 'XDS (Kabsch, 1991)'
_computing_data_reduction XDS
_computing_molecular_graphics PLATON(Spek,1994)
_computing_structure_refinement 'SHELXL-93 (Sheldrick, 1993)'
_computing_structure_solution 'SHELXS-86 (Sheldrick, 1990)'
_diffrn_ambient_temperature 293(2)
_diffrn_measurement_device 'Marresearch Image Plate'
_diffrn_measurement_method '95 frames at 2^o intervals, counting time 2 min.'
_diffrn_radiation_monochromator graphite
_diffrn_radiation_source 'fine-focus sealed tube'
_diffrn_radiation_type MoK\a
_diffrn_radiation_wavelength 0.71073
_diffrn_reflns_av_R_equivalents 0.0450
_diffrn_reflns_av_sigmaI/netI 0.0931
_diffrn_reflns_limit_h_max 18
_diffrn_reflns_limit_h_min -18
_diffrn_reflns_limit_k_max 14
_diffrn_reflns_limit_k_min 0
_diffrn_reflns_limit_l_max 28
_diffrn_reflns_limit_l_min -29
_diffrn_reflns_number 13972
_diffrn_reflns_theta_max 26.10
_diffrn_reflns_theta_min 2.02
_exptl_absorpt_coefficient_mu 0.555
_exptl_absorpt_correction_type none
_exptl_crystal_density_diffrn 1.286
_exptl_crystal_density_method 'not measured'
_exptl_crystal_F_000 1960
_exptl_crystal_size_max 0.25
_exptl_crystal_size_mid 0.25
_exptl_crystal_size_min 0.25
_refine_diff_density_max 0.467
_refine_diff_density_min -0.278
_refine_diff_density_rms 0.049
_refine_ls_extinction_method none
_refine_ls_goodness_of_fit_ref 1.119
_refine_ls_hydrogen_treatment mixed
_refine_ls_matrix_type full
_refine_ls_number_parameters 595
_refine_ls_number_reflns 8013
_refine_ls_number_restraints 0
_refine_ls_restrained_S_all 1.119
_refine_ls_R_factor_all 0.1540
_refine_ls_R_factor_gt 0.0837
_refine_ls_shift/su_max 0.000
_refine_ls_shift/su_mean 0.000
_refine_ls_structure_factor_coef Fsqd
_refine_ls_weighting_details 'w=1/[\s^2^(Fo^2^)+(0.0602P)^2^+3.4417P] where P=(Fo^2^+2Fc^2^)/3'
_refine_ls_weighting_scheme calc
_refine_ls_wR_factor_gt 0.1515
_refine_ls_wR_factor_ref 0.1733
_reflns_number_gt 4842
_reflns_number_total 8013
_reflns_threshold_expression >2sigma(I)
_cod_data_source_file a909224b.txt
_cod_data_source_block 2
_cod_depositor_comments
;
The following automatic conversions were performed:

'_refine_ls_weighting_scheme' value 'calc
w=1/[\s^2^(Fo^2^)+(0.0602P)^2^+3.4417P] where P=(Fo^2^+2Fc^2^)/3' was
changed to 'calc'. New tag '_refine_ls_weighting_details' was
created. The value of the new tag was set to
'w=1/[\s^2^(Fo^2^)+(0.0602P)^2^+3.4417P] where P=(Fo^2^+2Fc^2^)/3'.

Automatic conversion script
Id: cif_fix_values 3143 2015-03-26 13:38:13Z robertas 
;
_cod_original_cell_volume 4856(9)
_cod_original_sg_symbol_H-M P21/c
_cod_database_code 7009191

loop_
_symmetry_equiv_pos_as_xyz
'x, y, z'
'-x, y+1/2, -z+1/2'
'-x, -y, -z'
'x, -y-1/2, z-1/2'

loop_
_atom_site_label
_atom_site_type_symbol
_atom_site_fract_x
_atom_site_fract_y
_atom_site_fract_z
_atom_site_U_iso_or_equiv
_atom_site_adp_type
_atom_site_occupancy
_atom_site_calc_flag
_atom_site_refinement_flags
_atom_site_disorder_assembly
_atom_site_disorder_group
Cu1 Cu 0.25940(4) 0.89351(5) 0.76328(3) 0.0465(2) Uani 1 d . . .
N11 N 0.1967(3) 0.8066(3) 0.81857(16) 0.0418(10) Uani 1 d . . .
C12 C 0.1445(4) 0.7311(5) 0.7862(2) 0.0725(19) Uani 1 d . . .
H12A H 0.1776 0.6693 0.7839 0.087 Uiso 1 calc R . .
H12B H 0.0926 0.7163 0.8069 0.087 Uiso 1 calc R . .
C13 C 0.1200(4) 0.7619(5) 0.7312(3) 0.0726(19) Uani 1 d . . .
H13A H 0.0768 0.8147 0.7334 0.087 Uiso 1 calc R . .
H13B H 0.0939 0.7054 0.7111 0.087 Uiso 1 calc R . .
N14 N 0.1949(3) 0.7999(3) 0.69908(17) 0.0496(11) Uani 1 d . . .
C15 C 0.1980(3) 0.7902(4) 0.6455(2) 0.0436(13) Uani 1 d . . .
C41 C 0.2766(3) 0.8257(4) 0.6163(2) 0.0443(13) Uani 1 d . . .
C42 C 0.2662(4) 0.8734(5) 0.5628(2) 0.0671(17) Uani 1 d . . .
H42 H 0.2113 0.8816 0.5463 0.081 Uiso 1 calc R . .
C43 C 0.3401(5) 0.9080(5) 0.5354(3) 0.080(2) Uani 1 d . . .
H43 H 0.3345 0.9424 0.5013 0.096 Uiso 1 calc R . .
C44 C 0.4201(5) 0.8905(6) 0.5592(3) 0.088(2) Uani 1 d . . .
H44 H 0.4689 0.9121 0.5405 0.106 Uiso 1 calc R . .
C45 C 0.4302(5) 0.8417(6) 0.6101(3) 0.081(2) Uani 1 d . . .
H45 H 0.4851 0.8287 0.6256 0.097 Uiso 1 calc R . .
C46 C 0.3575(4) 0.8128(5) 0.6376(3) 0.0636(16) Uani 1 d . . .
H46 H 0.3643 0.7826 0.6728 0.076 Uiso 1 calc R . .
C10 C 0.2071(3) 0.7922(4) 0.8719(2) 0.0379(12) Uani 1 d . . .
C51 C 0.2614(3) 0.8624(4) 0.90657(19) 0.0438(13) Uani 1 d . . .
C52 C 0.3143(4) 0.8217(5) 0.9503(2) 0.0643(17) Uani 1 d . . .
H52 H 0.3148 0.7529 0.9575 0.077 Uiso 1 calc R . .
C53 C 0.3666(5) 0.8887(7) 0.9828(3) 0.092(2) Uani 1 d . . .
H53 H 0.4026 0.8629 1.0114 0.110 Uiso 1 calc R . .
C54 C 0.3658(5) 0.9883(7) 0.9735(3) 0.096(2) Uani 1 d . . .
H54 H 0.3995 1.0310 0.9961 0.115 Uiso 1 calc R . .
C55 C 0.3145(6) 1.0266(6) 0.9304(3) 0.094(2) Uani 1 d . . .
H55 H 0.3154 1.0955 0.9234 0.113 Uiso 1 calc R . .
C56 C 0.2612(4) 0.9653(5) 0.8968(3) 0.0714(18) Uani 1 d . . .
H56 H 0.2261 0.9929 0.8683 0.086 Uiso 1 calc R . .
C61 C 0.1643(4) 0.7056(4) 0.9026(2) 0.0458(13) Uani 1 d . . .
C62 C 0.2017(4) 0.6101(5) 0.9025(2) 0.0637(16) Uani 1 d . . .
H62 H 0.2533 0.5997 0.8840 0.076 Uiso 1 calc R . .
C63 C 0.1623(5) 0.5307(5) 0.9298(3) 0.0748(19) Uani 1 d . . .
H63 H 0.1869 0.4667 0.9295 0.090 Uiso 1 calc R . .
C64 C 0.0878(5) 0.5471(6) 0.9566(3) 0.080(2) Uani 1 d . . .
H64 H 0.0618 0.4943 0.9756 0.096 Uiso 1 calc R . .
C65 C 0.0495(4) 0.6412(5) 0.9563(3) 0.0725(18) Uani 1 d . . .
H65 H -0.0029 0.6505 0.9739 0.087 Uiso 1 calc R . .
C66 C 0.0884(4) 0.7219(5) 0.9299(2) 0.0619(16) Uani 1 d . . .
H66 H 0.0637 0.7858 0.9308 0.074 Uiso 1 calc R . .
N21 N 0.2507(3) 1.0318(3) 0.72357(15) 0.0381(10) Uani 1 d . . .
C22 C 0.3407(3) 1.0590(4) 0.7104(2) 0.0485(14) Uani 1 d . . .
H22A H 0.3442 1.1302 0.7015 0.058 Uiso 1 calc R . .
H22B H 0.3594 1.0210 0.6780 0.058 Uiso 1 calc R . .
C23 C 0.3984(4) 1.0353(4) 0.7611(2) 0.0503(14) Uani 1 d . . .
H23A H 0.4583 1.0484 0.7521 0.060 Uiso 1 calc R . .
H23B H 0.3834 1.0788 0.7923 0.060 Uiso 1 calc R . .
N24 N 0.3890(3) 0.9288(3) 0.77822(15) 0.0401(10) Uani 1 d . . .
C25 C 0.4532(3) 0.8813(4) 0.80229(18) 0.0396(12) Uani 1 d . . .
C20 C 0.1851(3) 1.0762(4) 0.7004(2) 0.0405(12) Uani 1 d . . .
C81 C 0.5409(3) 0.9276(4) 0.8127(2) 0.0444(13) Uani 1 d . . .
C82 C 0.5533(4) 1.0064(5) 0.8500(2) 0.0624(16) Uani 1 d . . .
H82 H 0.5064 1.0345 0.8681 0.075 Uiso 1 calc R . .
C84 C 0.7042(5) 1.0028(5) 0.8348(3) 0.0760(19) Uani 1 d . . .
H84 H 0.7595 1.0278 0.8426 0.091 Uiso 1 calc R . .
C83 C 0.6370(4) 1.0437(5) 0.8603(3) 0.0702(18) Uani 1 d . . .
H83 H 0.6458 1.0974 0.8851 0.084 Uiso 1 calc R . .
C85 C 0.6940(4) 0.9247(5) 0.7973(3) 0.0724(19) Uani 1 d . . .
H85 H 0.7411 0.8967 0.7793 0.087 Uiso 1 calc R . .
C86 C 0.6117(4) 0.8898(4) 0.7874(2) 0.0565(14) Uani 1 d . . .
H86 H 0.6037 0.8371 0.7619 0.068 Uiso 1 calc R . .
C71 C 0.4454(3) 0.7750(4) 0.8203(2) 0.0389(12) Uani 1 d . . .
C72 C 0.4946(4) 0.7416(5) 0.8664(2) 0.0598(16) Uani 1 d . . .
H72 H 0.5326 0.7861 0.8846 0.072 Uiso 1 calc R . .
C73 C 0.4886(4) 0.6431(5) 0.8860(3) 0.0771(19) Uani 1 d . . .
H73 H 0.5211 0.6230 0.9177 0.093 Uiso 1 calc R . .
C74 C 0.4349(4) 0.5758(5) 0.8587(3) 0.0679(18) Uani 1 d . . .
H74 H 0.4317 0.5094 0.8711 0.081 Uiso 1 calc R . .
C75 C 0.3853(4) 0.6075(5) 0.8124(3) 0.0642(16) Uani 1 d . . .
H75 H 0.3478 0.5627 0.7940 0.077 Uiso 1 calc R . .
C76 C 0.3917(3) 0.7073(4) 0.7933(2) 0.0492(14) Uani 1 d . . .
H76 H 0.3590 0.7277 0.7618 0.059 Uiso 1 calc R . .
C101 C 0.1880(4) 1.1512(4) 0.6537(2) 0.0501(14) Uani 1 d . . .
C102 C 0.2342(4) 1.1348(5) 0.6067(3) 0.0708(18) Uani 1 d . . .
H102 H 0.2660 1.0756 0.6037 0.085 Uiso 1 calc R . .
C103 C 0.2350(5) 1.2055(6) 0.5618(3) 0.093(2) Uani 1 d . . .
H103 H 0.2683 1.1945 0.5303 0.112 Uiso 1 calc R . .
C104 C 0.1854(6) 1.2905(6) 0.5664(4) 0.096(2) Uani 1 d . . .
H104 H 0.1842 1.3372 0.5372 0.115 Uiso 1 calc R . .
C105 C 0.1375(5) 1.3080(5) 0.6132(3) 0.088(2) Uani 1 d . . .
H105 H 0.1047 1.3666 0.6155 0.105 Uiso 1 calc R . .
C106 C 0.1375(4) 1.2401(4) 0.6565(3) 0.0618(16) Uani 1 d . . .
H106 H 0.1042 1.2523 0.6878 0.074 Uiso 1 calc R . .
C91 C 0.0985(3) 1.0469(4) 0.7215(2) 0.0400(12) Uani 1 d . . .
C92 C 0.0314(4) 1.0180(4) 0.6852(3) 0.0597(16) Uani 1 d . . .
H92 H 0.0381 1.0225 0.6464 0.072 Uiso 1 calc R . .
C93 C -0.0462(4) 0.9823(5) 0.7062(3) 0.0647(17) Uani 1 d . . .
H93 H -0.0896 0.9594 0.6814 0.078 Uiso 1 calc R . .
C94 C -0.0586(4) 0.9809(5) 0.7620(3) 0.0750(19) Uani 1 d . . .
H94 H -0.1107 0.9575 0.7759 0.090 Uiso 1 calc R . .
C95 C 0.0052(5) 1.0137(5) 0.7984(3) 0.0765(19) Uani 1 d . . .
H95 H -0.0044 1.0136 0.8370 0.092 Uiso 1 calc R . .
C96 C 0.0841(4) 1.0472(4) 0.7792(2) 0.0573(15) Uani 1 d . . .
H96 H 0.1269 1.0696 0.8046 0.069 Uiso 1 calc R . .
C31 C 0.1286(4) 0.7390(4) 0.6099(2) 0.0498(14) Uani 1 d . . .
C32 C 0.0427(4) 0.7624(5) 0.6126(2) 0.0653(17) Uani 1 d . . .
H32 H 0.0256 0.8143 0.6362 0.078 Uiso 1 calc R . .
C33 C -0.0206(4) 0.7094(6) 0.5804(3) 0.0755(19) Uani 1 d . . .
H33 H -0.0789 0.7265 0.5820 0.091 Uiso 1 calc R . .
C34 C 0.0907(5) 0.6085(5) 0.5424(2) 0.0684(17) Uani 1 d . . .
H34 H 0.1076 0.5564 0.5189 0.082 Uiso 1 calc R . .
C35 C 0.1522(4) 0.6624(4) 0.5732(2) 0.0558(15) Uani 1 d . . .
H35 H 0.2105 0.6471 0.5694 0.067 Uiso 1 calc R . .
C36 C 0.0063(5) 0.6318(5) 0.5466(3) 0.080(2) Uani 1 d . . .
H36 H -0.0348 0.5945 0.5262 0.096 Uiso 1 calc R . .
Cl2 Cl 0.27773(18) 1.29558(18) 0.85704(12) 0.1032(7) Uani 1 d . . .
O91 O 0.2292(12) 1.2408(13) 0.8221(8) 0.387(10) Uani 1 d . . .
O92 O 0.3583(6) 1.2595(8) 0.8474(4) 0.220(4) Uani 1 d . . .
O93 O 0.2511(7) 1.2792(6) 0.9102(4) 0.205(4) Uani 1 d . . .
O94 O 0.2645(6) 1.3923(6) 0.8362(3) 0.187(3) Uani 1 d . . .

loop_
_atom_site_aniso_label
_atom_site_aniso_U_11
_atom_site_aniso_U_22
_atom_site_aniso_U_33
_atom_site_aniso_U_23
_atom_site_aniso_U_13
_atom_site_aniso_U_12
Cu1 0.0497(4) 0.0407(4) 0.0490(4) 0.0073(3) -0.0015(3) -0.0056(3)
N11 0.045(3) 0.041(3) 0.039(2) 0.0021(18) -0.0017(19) -0.014(2)
C12 0.084(5) 0.079(5) 0.054(4) 0.002(3) 0.003(3) -0.029(4)
C13 0.074(5) 0.078(5) 0.065(4) -0.003(3) -0.004(3) -0.025(4)
N14 0.053(3) 0.053(3) 0.042(3) 0.001(2) 0.002(2) -0.020(2)
C15 0.052(4) 0.040(3) 0.039(3) -0.002(2) -0.003(2) -0.007(3)
C41 0.046(4) 0.043(4) 0.043(3) -0.010(2) -0.002(3) -0.009(3)
C42 0.075(5) 0.071(5) 0.055(4) -0.006(3) -0.003(3) -0.013(3)
C43 0.105(6) 0.075(5) 0.061(4) -0.004(3) 0.007(4) -0.020(5)
C44 0.095(6) 0.081(6) 0.089(6) -0.021(4) 0.023(5) -0.027(5)
C45 0.071(5) 0.088(5) 0.083(5) -0.012(4) 0.000(4) -0.006(4)
C46 0.059(4) 0.069(5) 0.063(4) -0.001(3) 0.006(3) -0.011(3)
C10 0.038(3) 0.037(3) 0.039(3) 0.003(2) 0.005(2) -0.008(2)
C51 0.051(3) 0.050(4) 0.031(3) 0.002(2) 0.006(2) -0.005(3)
C52 0.075(5) 0.064(4) 0.054(4) 0.010(3) -0.004(3) -0.012(3)
C53 0.100(6) 0.108(7) 0.067(4) 0.002(4) -0.008(4) -0.014(5)
C54 0.115(7) 0.089(7) 0.082(6) -0.004(4) -0.013(5) -0.022(5)
C55 0.144(8) 0.059(5) 0.079(5) -0.001(4) -0.010(5) -0.019(5)
C56 0.095(5) 0.061(5) 0.058(4) 0.005(3) -0.005(4) 0.001(4)
C61 0.058(4) 0.045(4) 0.035(3) 0.003(2) 0.003(2) -0.008(3)
C62 0.086(5) 0.051(4) 0.055(4) 0.005(3) 0.010(3) -0.003(4)
C63 0.098(6) 0.054(5) 0.072(4) 0.005(3) 0.006(4) -0.002(4)
C64 0.095(6) 0.064(6) 0.083(5) 0.001(4) 0.020(4) -0.012(4)
C65 0.067(5) 0.073(5) 0.079(5) 0.003(3) 0.025(3) -0.009(4)
C66 0.066(4) 0.058(4) 0.062(4) -0.004(3) 0.013(3) -0.006(3)
N21 0.048(3) 0.023(2) 0.044(3) 0.0052(17) 0.003(2) 0.0024(19)
C22 0.056(4) 0.039(3) 0.051(3) 0.006(2) 0.004(3) -0.003(3)
C23 0.052(4) 0.036(4) 0.062(4) 0.005(2) 0.000(3) -0.001(3)
N24 0.045(3) 0.040(3) 0.035(2) 0.0022(17) -0.0048(19) -0.004(2)
C25 0.046(3) 0.038(3) 0.034(3) -0.001(2) 0.000(2) 0.001(3)
C20 0.048(3) 0.030(3) 0.043(3) -0.003(2) -0.002(2) 0.000(2)
C81 0.039(3) 0.052(4) 0.042(3) 0.001(2) -0.007(2) 0.001(3)
C82 0.059(4) 0.067(4) 0.061(4) -0.007(3) -0.004(3) 0.001(3)
C84 0.057(5) 0.084(6) 0.087(5) 0.001(4) -0.010(4) -0.009(4)
C83 0.061(5) 0.073(5) 0.076(4) -0.009(3) -0.007(4) -0.006(4)
C85 0.056(4) 0.078(5) 0.083(5) -0.005(4) -0.002(3) -0.006(3)
C86 0.051(4) 0.055(4) 0.064(4) -0.002(3) -0.003(3) 0.000(3)
C71 0.037(3) 0.040(3) 0.040(3) 0.005(2) 0.004(2) 0.001(2)
C72 0.057(4) 0.062(4) 0.060(4) 0.013(3) -0.004(3) -0.005(3)
C73 0.073(5) 0.079(5) 0.079(5) 0.025(4) 0.001(4) 0.007(4)
C74 0.065(4) 0.055(4) 0.084(5) 0.015(3) 0.007(4) 0.004(3)
C75 0.064(4) 0.049(4) 0.079(4) 0.000(3) 0.004(3) 0.000(3)
C76 0.049(4) 0.044(4) 0.054(3) 0.002(3) 0.002(3) 0.004(3)
C101 0.060(4) 0.043(4) 0.048(3) 0.002(2) 0.001(3) -0.005(3)
C102 0.079(5) 0.063(5) 0.070(4) 0.013(3) 0.001(4) 0.006(3)
C103 0.122(7) 0.085(6) 0.073(5) 0.007(4) 0.007(4) 0.005(5)
C104 0.112(7) 0.082(6) 0.092(6) 0.026(4) -0.009(5) -0.001(5)
C105 0.103(6) 0.060(5) 0.100(6) 0.018(4) -0.009(5) -0.001(4)
C106 0.073(5) 0.043(4) 0.068(4) 0.003(3) 0.000(3) -0.002(3)
C91 0.041(3) 0.031(3) 0.048(3) 0.003(2) -0.003(3) -0.001(2)
C92 0.060(4) 0.050(4) 0.069(4) 0.005(3) -0.001(3) 0.003(3)
C93 0.051(4) 0.060(4) 0.083(5) 0.004(3) -0.007(3) -0.001(3)
C94 0.056(5) 0.067(5) 0.103(6) 0.010(4) 0.015(4) -0.003(3)
C95 0.079(5) 0.072(5) 0.080(5) 0.007(4) 0.013(4) 0.000(4)
C96 0.059(4) 0.054(4) 0.060(4) 0.003(3) 0.004(3) -0.007(3)
C31 0.055(4) 0.047(4) 0.048(3) -0.002(2) -0.004(3) -0.008(3)
C32 0.071(5) 0.061(4) 0.063(4) -0.007(3) -0.005(3) 0.000(3)
C33 0.063(5) 0.091(6) 0.072(4) 0.004(4) -0.006(4) -0.010(4)
C34 0.080(5) 0.061(4) 0.063(4) -0.013(3) -0.012(3) 0.000(4)
C35 0.070(4) 0.045(4) 0.051(3) -0.001(3) -0.009(3) -0.006(3)
C36 0.084(6) 0.079(6) 0.076(5) -0.007(4) -0.015(4) -0.020(4)
Cl2 0.1103(19) 0.0718(16) 0.129(2) 0.0082(13) 0.0246(14) 0.0037(13)
O91 0.41(2) 0.34(2) 0.41(2) -0.040(16) -0.068(18) -0.162(17)
O92 0.167(9) 0.220(10) 0.276(11) 0.042(8) 0.057(8) 0.044(8)
O93 0.304(12) 0.175(8) 0.137(7) 0.027(6) 0.060(7) 0.083(7)
O94 0.239(9) 0.124(7) 0.200(8) 0.009(6) 0.071(7) 0.020(6)

loop_
_atom_type_symbol
_atom_type_description
_atom_type_scat_dispersion_real
_atom_type_scat_dispersion_imag
_atom_type_scat_source
C C 0.0033 0.0016 'International Tables Vol C Tables 4.2.6.8 and 6.1.1.4'
H H 0.0000 0.0000 'International Tables Vol C Tables 4.2.6.8 and 6.1.1.4'
N N 0.0061 0.0033 'International Tables Vol C Tables 4.2.6.8 and 6.1.1.4'
O O 0.0106 0.0060 'International Tables Vol C Tables 4.2.6.8 and 6.1.1.4'
Cu Cu 0.3201 1.2651 'International Tables Vol C Tables 4.2.6.8 and 6.1.1.4'
Cl Cl 0.1484 0.1585 'International Tables Vol C Tables 4.2.6.8 and 6.1.1.4'

loop_
_geom_angle_atom_site_label_1
_geom_angle_atom_site_label_2
_geom_angle_atom_site_label_3
_geom_angle
_geom_angle_site_symmetry_1
_geom_angle_site_symmetry_3
_geom_angle_publ_flag
N11 Cu1 N21 141.14(17) . . ?
N11 Cu1 N24 119.81(16) . . ?
N21 Cu1 N24 85.85(16) . . ?
N11 Cu1 N14 84.80(17) . . ?
N21 Cu1 N14 99.51(17) . . ?
N24 Cu1 N14 131.77(16) . . ?
C10 N11 C12 117.3(4) . . ?
C10 N11 Cu1 132.5(3) . . ?
C12 N11 Cu1 108.3(3) . . ?
C13 C12 N11 114.2(5) . . ?
C12 C13 N14 112.3(5) . . ?
C15 N14 C13 121.6(4) . . ?
C15 N14 Cu1 136.1(3) . . ?
C13 N14 Cu1 100.5(3) . . ?
N14 C15 C41 118.8(4) . . ?
N14 C15 C31 123.7(5) . . ?
C41 C15 C31 117.3(4) . . ?
C46 C41 C42 118.1(5) . . ?
C46 C41 C15 123.1(5) . . ?
C42 C41 C15 118.7(5) . . ?
C43 C42 C41 119.0(6) . . ?
C44 C43 C42 119.4(7) . . ?
C43 C44 C45 121.5(7) . . ?
C46 C45 C44 118.3(7) . . ?
C41 C46 C45 123.6(6) . . ?
N11 C10 C51 120.3(4) . . ?
N11 C10 C61 122.6(4) . . ?
C51 C10 C61 117.1(4) . . ?
C56 C51 C52 120.0(5) . . ?
C56 C51 C10 121.8(5) . . ?
C52 C51 C10 118.2(5) . . ?
C51 C52 C53 118.1(6) . . ?
C54 C53 C52 121.8(7) . . ?
C53 C54 C55 119.3(7) . . ?
C54 C55 C56 122.0(7) . . ?
C51 C56 C55 118.8(6) . . ?
C66 C61 C62 120.3(5) . . ?
C66 C61 C10 119.7(5) . . ?
C62 C61 C10 120.0(5) . . ?
C63 C62 C61 120.2(6) . . ?
C64 C63 C62 119.3(7) . . ?
C63 C64 C65 121.0(6) . . ?
C64 C65 C66 120.7(6) . . ?
C61 C66 C65 118.5(6) . . ?
C20 N21 C22 122.3(4) . . ?
C20 N21 Cu1 130.1(4) . . ?
C22 N21 Cu1 105.3(3) . . ?
N21 C22 C23 108.6(4) . . ?
N24 C23 C22 110.9(4) . . ?
C25 N24 C23 120.4(4) . . ?
C25 N24 Cu1 133.5(4) . . ?
C23 N24 Cu1 105.7(3) . . ?
N24 C25 C71 121.6(5) . . ?
N24 C25 C81 123.4(5) . . ?
C71 C25 C81 115.0(4) . . ?
N21 C20 C101 125.9(5) . . ?
N21 C20 C91 116.2(4) . . ?
C101 C20 C91 117.9(4) . . ?
C86 C81 C82 117.7(5) . . ?
C86 C81 C25 120.7(5) . . ?
C82 C81 C25 121.6(5) . . ?
C81 C82 C83 119.4(6) . . ?
C83 C84 C85 121.8(7) . . ?
C84 C83 C82 120.2(6) . . ?
C86 C85 C84 117.1(6) . . ?
C81 C86 C85 123.8(6) . . ?
C76 C71 C72 118.0(5) . . ?
C76 C71 C25 123.0(4) . . ?
C72 C71 C25 119.0(5) . . ?
C71 C72 C73 121.7(6) . . ?
C74 C73 C72 119.9(6) . . ?
C73 C74 C75 119.4(6) . . ?
C74 C75 C76 120.0(6) . . ?
C71 C76 C75 121.1(5) . . ?
C102 C101 C106 118.2(5) . . ?
C102 C101 C20 122.0(5) . . ?
C106 C101 C20 119.6(5) . . ?
C101 C102 C103 121.7(6) . . ?
C104 C103 C102 118.0(7) . . ?
C103 C104 C105 121.3(7) . . ?
C106 C105 C104 120.5(7) . . ?
C105 C106 C101 120.3(6) . . ?
C92 C91 C96 118.4(5) . . ?
C92 C91 C20 121.7(5) . . ?
C96 C91 C20 119.8(5) . . ?
C91 C92 C93 120.6(6) . . ?
C94 C93 C92 120.3(6) . . ?
C93 C94 C95 119.9(7) . . ?
C94 C95 C96 121.5(7) . . ?
C95 C96 C91 119.1(6) . . ?
C32 C31 C35 117.8(5) . . ?
C32 C31 C15 123.2(5) . . ?
C35 C31 C15 118.9(5) . . ?
C31 C32 C33 121.4(6) . . ?
C36 C33 C32 118.2(7) . . ?
C36 C34 C35 119.7(6) . . ?
C34 C35 C31 121.3(6) . . ?
C34 C36 C33 121.5(6) . . ?
O91 Cl2 O93 108.3(9) . . ?
O91 Cl2 O92 102.0(10) . . ?
O93 Cl2 O92 113.7(6) . . ?
O91 Cl2 O94 102.1(9) . . ?
O93 Cl2 O94 115.8(5) . . ?
O92 Cl2 O94 113.1(6) . . ?

loop_
_geom_bond_atom_site_label_1
_geom_bond_atom_site_label_2
_geom_bond_distance
_geom_bond_site_symmetry_2
_geom_bond_publ_flag
Cu1 N11 2.014(4) . ?
Cu1 N21 2.065(4) . ?
Cu1 N24 2.077(5) . ?
Cu1 N14 2.183(4) . ?
N11 C10 1.284(6) . ?
N11 C12 1.486(7) . ?
C12 C13 1.408(8) . ?
C13 N14 1.491(7) . ?
N14 C15 1.279(6) . ?
C15 C41 1.489(7) . ?
C15 C31 1.507(7) . ?
C41 C46 1.345(7) . ?
C41 C42 1.422(7) . ?
C42 C43 1.407(9) . ?
C43 C44 1.364(9) . ?
C44 C45 1.376(9) . ?
C45 C46 1.368(9) . ?
C10 C51 1.486(7) . ?
C10 C61 1.521(7) . ?
C51 C56 1.385(8) . ?
C51 C52 1.408(7) . ?
C52 C53 1.416(9) . ?
C53 C54 1.339(10) . ?
C54 C55 1.374(10) . ?
C55 C56 1.391(9) . ?
C61 C66 1.372(7) . ?
C61 C62 1.392(8) . ?
C62 C63 1.387(8) . ?
C63 C64 1.347(9) . ?
C64 C65 1.382(9) . ?
C65 C66 1.385(8) . ?
N21 C20 1.282(6) . ?
N21 C22 1.479(6) . ?
C22 C23 1.510(7) . ?
C23 N24 1.478(6) . ?
N24 C25 1.294(6) . ?
C25 C71 1.479(7) . ?
C25 C81 1.502(7) . ?
C20 C101 1.490(7) . ?
C20 C91 1.493(7) . ?
C81 C86 1.357(7) . ?
C81 C82 1.379(7) . ?
C82 C83 1.401(8) . ?
C84 C83 1.332(9) . ?
C84 C85 1.371(9) . ?
C85 C86 1.367(8) . ?
C71 C76 1.369(7) . ?
C71 C72 1.387(7) . ?
C72 C73 1.392(8) . ?
C73 C74 1.370(9) . ?
C74 C75 1.387(8) . ?
C75 C76 1.404(8) . ?
C101 C102 1.358(8) . ?
C101 C106 1.418(8) . ?
C102 C103 1.417(9) . ?
C103 C104 1.370(10) . ?
C104 C105 1.370(10) . ?
C105 C106 1.364(8) . ?
C91 C92 1.384(7) . ?
C91 C96 1.392(7) . ?
C92 C93 1.393(8) . ?
C93 C94 1.343(8) . ?
C94 C95 1.363(9) . ?
C95 C96 1.386(8) . ?
C31 C32 1.366(8) . ?
C31 C35 1.392(7) . ?
C32 C33 1.411(8) . ?
C33 C36 1.376(9) . ?
C34 C36 1.347(9) . ?
C34 C35 1.381(8) . ?
Cl2 O91 1.319(14) . ?
Cl2 O93 1.354(8) . ?
Cl2 O92 1.359(9) . ?
Cl2 O94 1.388(8) . ?
